data_7717482
loop_
_publ_author_name
'Yang, Yue'
'Wang, Yu-Xia'
'Lei, Yu-Zhe'
'Cheng, Peng'

_publ_section_title
;
 Asymmetric triply bridged lanthanide binuclear clusters with distinctly
 different magnetic behaviors.
;
_journal_issue 48
_journal_name_full 'Dalton transactions (Cambridge, England : 2003)'
_journal_page_first 19097
_journal_page_last 19101
_journal_paper_doi 10.1039/d4dt02652g
_journal_volume 53
_journal_year 2024
_chemical_formula_moiety 'C31 H38 Dy2 N4 O16, 2(C2 H6 O)'
_chemical_formula_sum 'C35 H50 Dy2 N4 O18'
_chemical_formula_weight 1139.79
_space_group_crystal_system monoclinic
_space_group_IT_number 14
_space_group_name_Hall '-P 2yn'
_space_group_name_H-M_alt 'P 1 21/n 1'
_atom_sites_solution_hydrogens mixed
_atom_sites_solution_primary iterative
_audit_creation_date 2024-09-05
_audit_creation_method
;
Olex2 1.3
(compiled 2020.11.12 svn.r5f609507 for OlexSys, GUI svn.r6408)
;
_audit_update_record
;
2024-09-11 deposited with the CCDC.	2024-11-11 downloaded from the CCDC.
;
_cell_angle_alpha 90
_cell_angle_beta 105.8520(10)
_cell_angle_gamma 90
_cell_formula_units_Z 4
_cell_length_a 10.27550(10)
_cell_length_b 26.0316(2)
_cell_length_c 16.4282(2)
_cell_measurement_reflns_used 18988
_cell_measurement_temperature 120.01(10)
_cell_measurement_theta_max 76.2490
_cell_measurement_theta_min 3.2330
_cell_volume 4227.23(8)
_computing_cell_refinement 'CrysAlisPro 1.171.42.99a (Rigaku OD, 2023)'
_computing_data_collection 'CrysAlisPro 1.171.42.99a (Rigaku OD, 2023)'
_computing_data_reduction 'CrysAlisPro 1.171.42.99a (Rigaku OD, 2023)'
_computing_molecular_graphics 'Olex2 1.3 (Dolomanov et al., 2009)'
_computing_publication_material 'Olex2 1.3 (Dolomanov et al., 2009)'
_computing_structure_refinement 'SHELXL 2018/3 (Sheldrick, 2015)'
_computing_structure_solution 'olex2.solve 1.3 (Bourhis et al., 2015)'
_diffrn_ambient_environment N~2~
_diffrn_ambient_temperature 120.01(10)
_diffrn_detector 'Hybrid Pixel Array Detector'
_diffrn_detector_area_resol_mean 10.0000
_diffrn_detector_type HyPix
_diffrn_measured_fraction_theta_full 1.000
_diffrn_measured_fraction_theta_max 0.967
_diffrn_measurement_details
;
List of Runs (angles in degrees, time in seconds):

  # Type    Start    End  Width  t~exp~   \w     \q     \k     \f   Frames
#--------------------------------------------------------------------------
  1  \w     45.00  90.00   0.50    0.06    --  105.29 -95.00-150.00   90
  2  \w     34.00  59.00   0.50    0.06    --  105.29 -61.00 -90.00   50
  3  \w     37.00 109.00   0.50    0.06    --  105.29 -77.00 120.00  144
  4  \w     59.00 107.00   0.50    0.06    --  105.29-103.00 128.00   96
  5  \w     17.00  42.00   0.50    0.05    --   47.14-103.00 128.00   50
  6  \w    -15.00  15.00   0.50    0.05    --   47.14 -19.00 -90.00   60
  7  \w     91.00 162.00   0.50    0.06    --  105.29 103.00-130.00  142
  8  \w    130.00 170.00   0.50    0.06    --  105.29  45.00  30.00   80
  9  \w     93.00 118.00   0.50    0.06    --  105.29  45.00  30.00   50
 10  \w    106.00 135.00   0.50    0.06    --  105.29  15.00 150.00   58
 11  \w    140.00 172.00   0.50    0.06    --  105.29  15.00 150.00   64
 12  \w    -22.00  26.00   0.50    0.05    --  -47.14  38.00   0.00   96
 13  \w    -23.00  21.00   0.50    0.05    --  -47.14  19.00-120.00   88
 14  \w    -17.00  28.00   0.50    0.05    --  -47.14  19.00-180.00   90
 15  \w     -9.00  28.00   0.50    0.05    --  -47.14  19.00 -30.00   74
 16  \w    -23.00  15.00   0.50    0.05    --  -47.14  19.00 150.00   76
 17  \w    -60.00 -35.00   0.50    0.06    -- -104.50 125.00 -90.00   50
 18  \w    -81.00   7.00   0.50    0.05    --  -47.14 103.00-130.00  176
 19  \w   -110.00 -74.00   0.50    0.06    -- -104.50 125.00 -90.00   72
 20  \w    -95.00 -70.00   0.50    0.06    -- -104.50 103.00-130.00   50
 21  \w    -90.00 -42.00   0.50    0.06    -- -104.50  77.00 -90.00   96
 22  \w    -61.00 -33.00   0.50    0.06    -- -104.50  61.00-180.00   56
 23  \w    -68.00 -42.00   0.50    0.06    -- -104.50  61.00  30.00   52
 24  \w    -68.00 -32.00   0.50    0.06    -- -104.50  61.00  90.00   72
 25  \w    -58.00 -32.00   0.50    0.06    -- -104.50  61.00  60.00   52
 26  \w    -67.00 -42.00   0.50    0.06    -- -104.50  61.00   0.00   50
 27  \w    -66.00 -39.00   0.50    0.06    -- -104.50  61.00-150.00   54
 28  \w   -173.00-110.00   0.50    0.06    -- -104.50 -30.00-150.00  126
 29  \w   -141.00-116.00   0.50    0.06    -- -104.50-103.00 128.00   50
;
_diffrn_measurement_device 'four-circle diffractometer'
_diffrn_measurement_device_type 'XtaLAB Synergy R, HyPix'
_diffrn_measurement_method '\w scans'
_diffrn_orient_matrix_type 'CrysAlisPro convention (1999,Acta A55,543-557)'
_diffrn_orient_matrix_UB_11 -0.0409398000
_diffrn_orient_matrix_UB_12 -0.0568092000
_diffrn_orient_matrix_UB_13 0.0022006000
_diffrn_orient_matrix_UB_21 -0.0627777000
_diffrn_orient_matrix_UB_22 0.0009338000
_diffrn_orient_matrix_UB_23 -0.0965882000
_diffrn_orient_matrix_UB_31 0.1366454000
_diffrn_orient_matrix_UB_32 -0.0165441000
_diffrn_orient_matrix_UB_33 -0.0132378000
_diffrn_radiation_monochromator mirror
_diffrn_radiation_probe x-ray
_diffrn_radiation_type 'Cu K\a'
_diffrn_radiation_wavelength 1.54184
_diffrn_reflns_av_R_equivalents 0.0397
_diffrn_reflns_av_unetI/netI 0.0330
_diffrn_reflns_Laue_measured_fraction_full 1.000
_diffrn_reflns_Laue_measured_fraction_max 0.967
_diffrn_reflns_limit_h_max 12
_diffrn_reflns_limit_h_min -9
_diffrn_reflns_limit_k_max 32
_diffrn_reflns_limit_k_min -32
_diffrn_reflns_limit_l_max 20
_diffrn_reflns_limit_l_min -20
_diffrn_reflns_number 31635
_diffrn_reflns_point_group_measured_fraction_full 1.000
_diffrn_reflns_point_group_measured_fraction_max 0.967
_diffrn_reflns_theta_full 67.684
_diffrn_reflns_theta_max 76.215
_diffrn_reflns_theta_min 3.272
_diffrn_source 'Rotating-anode X-ray tube'
_diffrn_source_type 'PhotonJet R (Cu) X-ray Source'
_exptl_absorpt_coefficient_mu 19.374
_exptl_absorpt_correction_T_max 1.00000
_exptl_absorpt_correction_T_min 0.15783
_exptl_absorpt_correction_type multi-scan
_exptl_absorpt_process_details
;
CrysAlisPro 1.171.42.99a (Rigaku Oxford Diffraction, 2023)
Empirical absorption correction using spherical harmonics,
implemented in SCALE3 ABSPACK scaling algorithm.
;
_exptl_crystal_colour 'clear light colourless'
_exptl_crystal_colour_lustre clear
_exptl_crystal_colour_modifier light
_exptl_crystal_colour_primary colourless
_exptl_crystal_density_diffrn 1.791
_exptl_crystal_description block
_exptl_crystal_F_000 2256
_exptl_crystal_size_max 0.15
_exptl_crystal_size_mid 0.11
_exptl_crystal_size_min 0.1
_refine_diff_density_max 1.350
_refine_diff_density_min -1.202
_refine_diff_density_rms 0.125
_refine_ls_extinction_coef 0.000060(12)
_refine_ls_extinction_expression Fc^*^=kFc[1+0.001xFc^2^\l^3^/sin(2\q)]^-1/4^
_refine_ls_extinction_method 'SHELXL-2018/3 (Sheldrick 2018)'
_refine_ls_goodness_of_fit_ref 1.073
_refine_ls_hydrogen_treatment mixed
_refine_ls_matrix_type full
_refine_ls_number_parameters 546
_refine_ls_number_reflns 8562
_refine_ls_number_restraints 9
_refine_ls_restrained_S_all 1.072
_refine_ls_R_factor_all 0.0440
_refine_ls_R_factor_gt 0.0389
_refine_ls_shift/su_max 0.001
_refine_ls_shift/su_mean 0.000
_refine_ls_structure_factor_coef Fsqd
_refine_ls_weighting_details 'w=1/[\s^2^(Fo^2^)+(0.0263P)^2^+28.5424P] where P=(Fo^2^+2Fc^2^)/3'
_refine_ls_weighting_scheme calc
_refine_ls_wR_factor_gt 0.0924
_refine_ls_wR_factor_ref 0.0944
_reflns_Friedel_coverage 0.000
_reflns_number_gt 7766
_reflns_number_total 8562
_reflns_threshold_expression 'I > 2\s(I)'
_cod_data_source_file d4dt02652g2.cif
_cod_data_source_block Dy
_cod_depositor_comments 'Adding full bibliography for 7717482--7717483.cif.'
_cod_database_code 7717482
_shelx_shelxl_version_number 2018/3
_shelx_space_group_comment
;
The symmetry employed for this shelxl refinement is uniquely defined
by the following loop, which should always be used as a source of
symmetry information in preference to the above space-group names.
They are only intended as comments.
;
_reflns_odcompleteness_completeness 99.95
_reflns_odcompleteness_iscentric 1
_reflns_odcompleteness_theta 66.97
_olex2_refinement_description
;
1. Fixed Uiso
 At 1.2 times of:
  All C(H) groups, All C(H,H) groups
 At 1.5 times of:
  All C(H,H,H) groups, All O(H) groups
2. Restrained distances
 O6-H6
 0.87 with sigma of 0.01
 O8-H8
 0.87 with sigma of 0.01
 O7-H7
 0.87 with sigma of 0.01
 C22-H8
 1.905248 with sigma of 0.02
 C25-H7
 1.913958 with sigma of 0.02
 Dy1-H8
 3.012778 with sigma of 0.02
 Dy1-H7
 3.042631 with sigma of 0.02
 C29-H6
 1.907152 with sigma of 0.02
 Dy1-H6
 3.057053 with sigma of 0.02
3.a Secondary CH2 refined with riding coordinates:
 C22(H22A,H22B), C30(H30A,H30B), C25(H25A,H25B), C31(H31A,H31B), C23(H23A,
 H23B), C29(H29A,H29B), C27(H27A,H27B), C28(H28A,H28B), C24(H24A,H24B),
 C26(H26A,H26B), C33(H33A,H33B), C34(H34A,H34B)
3.b Aromatic/amide H refined with riding coordinates:
 C10(H10), C14(H14), C7(H7A), C17(H17), C21(H21), C13(H13), C18(H18), C3(H3),
 C20(H20), C19(H19), C6(H6A), C12(H12), C4(H4), C5(H5), C11(H11)
3.c Idealised Me refined as rotating group:
 C32(H32A,H32B,H32C), C35(H35A,H35B,H35C)
3.d Idealised tetrahedral OH refined as rotating group:
 O17(H17A), O18(H18A)
;
_olex2_submission_special_instructions 'No special instructions were received'
_oxdiff_exptl_absorpt_empirical_details
;
Empirical correction (ABSPACK) includes:
- Absorption correction using spherical harmonics
- Frame scaling
;
_oxdiff_exptl_absorpt_empirical_full_max 5.423
_oxdiff_exptl_absorpt_empirical_full_min 0.647

loop_
_space_group_symop_operation_xyz
'x, y, z'
'-x+1/2, y+1/2, -z+1/2'
'-x, -y, -z'
'x-1/2, -y-1/2, z-1/2'

loop_
_atom_site_label
_atom_site_type_symbol
_atom_site_fract_x
_atom_site_fract_y
_atom_site_fract_z
_atom_site_U_iso_or_equiv
_atom_site_adp_type
_atom_site_occupancy
_atom_site_site_symmetry_order
_atom_site_calc_flag
_atom_site_refinement_flags_posn
_atom_site_refinement_flags_adp
_atom_site_refinement_flags_occupancy
_atom_site_disorder_assembly
_atom_site_disorder_group
Dy2 Dy 0.76683(3) 0.62862(2) 0.64785(2) 0.01323(8) Uani 1 1 d . . . . .
Dy1 Dy 0.40385(3) 0.67083(2) 0.58528(2) 0.01505(8) Uani 1 1 d D . . . .
O1 O 0.5531(3) 0.61144(12) 0.5693(2) 0.0156(7) Uani 1 1 d . . . . .
O2 O 0.6483(3) 0.70489(12) 0.6486(2) 0.0152(7) Uani 1 1 d . . . . .
O8 O 0.5023(3) 0.70378(13) 0.4763(2) 0.0178(7) Uani 1 1 d D . . . .
H8 H 0.587(2) 0.6984(16) 0.478(3) 0.027 Uiso 1 1 d D U . . .
O5 O 0.4719(3) 0.65666(14) 0.7303(2) 0.0212(7) Uani 1 1 d . . . . .
O9 O 0.7630(3) 0.67699(13) 0.5195(2) 0.0187(7) Uani 1 1 d . . . . .
O4 O 0.6729(4) 0.61705(13) 0.7589(2) 0.0218(7) Uani 1 1 d . . . . .
O10 O 0.8287(4) 0.59622(13) 0.5245(2) 0.0212(7) Uani 1 1 d . . . . .
O16 O 0.9986(4) 0.66770(14) 0.6691(2) 0.0227(8) Uani 1 1 d . . . . .
O3 O 0.4754(3) 0.75800(13) 0.6264(2) 0.0198(7) Uani 1 1 d . . . . .
O7 O 0.2088(4) 0.70906(13) 0.6144(2) 0.0215(7) Uani 1 1 d D . . . .
H7 H 0.151(3) 0.6942(12) 0.638(3) 0.032 Uiso 1 1 d D U . . .
O13 O 0.9382(4) 0.56613(13) 0.7220(2) 0.0278(8) Uani 1 1 d . . . . .
O14 O 0.9195(3) 0.66887(14) 0.7778(2) 0.0224(7) Uani 1 1 d . . . . .
O11 O 0.7476(4) 0.53330(14) 0.6543(2) 0.0274(8) Uani 1 1 d . . . . .
O6 O 0.2668(4) 0.60565(14) 0.6290(3) 0.0293(9) Uani 1 1 d D . . . .
H6 H 0.289(4) 0.5879(16) 0.6758(16) 0.044 Uiso 1 1 d D U . . .
N4 N 1.0190(4) 0.67693(16) 0.7486(3) 0.0189(8) Uani 1 1 d . . . . .
O15 O 1.1278(4) 0.69273(17) 0.7912(3) 0.0337(9) Uani 1 1 d . . . . .
N1 N 0.2835(5) 0.6056(2) 0.4667(3) 0.0295(11) Uani 1 1 d . . . . .
N3 N 0.8637(5) 0.52679(17) 0.7035(3) 0.0271(10) Uani 1 1 d . . . . .
O12 O 0.9032(5) 0.48439(16) 0.7338(3) 0.0498(13) Uani 1 1 d . . . . .
C15 C 0.6002(5) 0.75067(18) 0.6446(3) 0.0164(9) Uani 1 1 d . . . . .
N2 N 0.2443(5) 0.7188(2) 0.4527(3) 0.0313(11) Uani 1 1 d . . . . .
C8 C 0.7982(5) 0.63754(19) 0.4836(3) 0.0181(10) Uani 1 1 d . . . . .
O17 O 0.3021(6) 0.5380(2) 0.7553(3) 0.0576(14) Uani 1 1 d . . . . .
H17A H 0.261941 0.540325 0.793296 0.086 Uiso 1 1 calc R U . . .
C16 C 0.6969(5) 0.79473(18) 0.6605(3) 0.0178(10) Uani 1 1 d . . . . .
C9 C 0.8021(5) 0.6418(2) 0.3939(3) 0.0198(10) Uani 1 1 d . . . . .
C1 C 0.5720(5) 0.63410(19) 0.7790(3) 0.0188(10) Uani 1 1 d . . . . .
C2 C 0.5675(5) 0.6259(2) 0.8691(3) 0.0215(10) Uani 1 1 d . . . . .
C22 C 0.4574(5) 0.7473(2) 0.4229(4) 0.0250(11) Uani 1 1 d D . . . .
H22A H 0.448480 0.738270 0.363118 0.030 Uiso 1 1 calc R U . . .
H22B H 0.523326 0.775814 0.439169 0.030 Uiso 1 1 calc R U . . .
C10 C 0.7926(5) 0.6901(2) 0.3554(3) 0.0262(11) Uani 1 1 d . . . . .
H10 H 0.777547 0.719792 0.385171 0.031 Uiso 1 1 calc R U . . .
C30 C 0.3961(5) 0.5854(2) 0.4371(3) 0.0235(11) Uani 1 1 d . . . . .
H30A H 0.426000 0.611857 0.402826 0.028 Uiso 1 1 calc R U . . .
H30B H 0.365087 0.555047 0.400678 0.028 Uiso 1 1 calc R U . . .
C14 C 0.8202(5) 0.5978(2) 0.3493(3) 0.0268(12) Uani 1 1 d . . . . .
H14 H 0.826785 0.564949 0.375212 0.032 Uiso 1 1 calc R U . . .
C7 C 0.4540(6) 0.6401(2) 0.8942(3) 0.0259(11) Uani 1 1 d . . . . .
H7A H 0.378352 0.655246 0.854961 0.031 Uiso 1 1 calc R U . . .
C17 C 0.8348(6) 0.7865(2) 0.6763(3) 0.0257(11) Uani 1 1 d . . . . .
H17 H 0.867806 0.752624 0.673522 0.031 Uiso 1 1 calc R U . . .
C21 C 0.6496(6) 0.8445(2) 0.6622(4) 0.0321(13) Uani 1 1 d . . . . .
H21 H 0.555141 0.850764 0.649593 0.038 Uiso 1 1 calc R U . . .
C25 C 0.1366(7) 0.7492(2) 0.5603(4) 0.0338(14) Uani 1 1 d D . . . .
H25A H 0.188822 0.781611 0.571855 0.041 Uiso 1 1 calc R U . . .
H25B H 0.047903 0.754935 0.571562 0.041 Uiso 1 1 calc R U . . .
C13 C 0.8284(6) 0.6028(3) 0.2671(4) 0.0351(14) Uani 1 1 d . . . . .
H13 H 0.837793 0.573037 0.235659 0.042 Uiso 1 1 calc R U . . .
C31 C 0.5138(5) 0.57033(19) 0.5112(3) 0.0252(11) Uani 1 1 d . . . . .
H31A H 0.487788 0.540409 0.540446 0.030 Uiso 1 1 calc R U . . .
H31B H 0.591491 0.560060 0.490019 0.030 Uiso 1 1 calc R U . . .
C23 C 0.3212(6) 0.7634(2) 0.4340(3) 0.0292(12) Uani 1 1 d . . . . .
H23A H 0.335404 0.788580 0.480844 0.035 Uiso 1 1 calc R U . . .
H23B H 0.267720 0.780484 0.381651 0.035 Uiso 1 1 calc R U . . .
O18 O 1.1547(6) 0.5109(3) 0.8643(4) 0.0721(18) Uani 1 1 d . . . . .
H18A H 1.077720 0.513363 0.829829 0.108 Uiso 1 1 calc R U . . .
C18 C 0.9248(6) 0.8271(2) 0.6960(4) 0.0351(14) Uani 1 1 d . . . . .
H18 H 1.019191 0.821069 0.706862 0.042 Uiso 1 1 calc R U . . .
C3 C 0.6776(6) 0.6032(2) 0.9268(4) 0.0316(13) Uani 1 1 d . . . . .
H3 H 0.755177 0.593575 0.909498 0.038 Uiso 1 1 calc R U . . .
C20 C 0.7406(8) 0.8851(2) 0.6824(5) 0.0455(18) Uani 1 1 d . . . . .
H20 H 0.708292 0.919190 0.684106 0.055 Uiso 1 1 calc R U . . .
C19 C 0.8782(7) 0.8759(2) 0.6999(4) 0.0411(17) Uani 1 1 d . . . . .
H19 H 0.940381 0.903630 0.714670 0.049 Uiso 1 1 calc R U . . .
C6 C 0.4523(7) 0.6317(2) 0.9781(4) 0.0344(14) Uani 1 1 d . . . . .
H6A H 0.375521 0.641531 0.996009 0.041 Uiso 1 1 calc R U . . .
C12 C 0.8231(6) 0.6510(3) 0.2301(4) 0.0362(15) Uani 1 1 d . . . . .
H12 H 0.831890 0.653963 0.174166 0.043 Uiso 1 1 calc R U . . .
C29 C 0.1623(6) 0.5785(2) 0.5688(4) 0.0389(15) Uani 1 1 d D . . . .
H29A H 0.084460 0.601546 0.545127 0.047 Uiso 1 1 calc R U . . .
H29B H 0.130549 0.549029 0.596303 0.047 Uiso 1 1 calc R U . . .
C27 C 0.1762(6) 0.6285(2) 0.3988(4) 0.0365(14) Uani 1 1 d . . . . .
H27A H 0.091338 0.629660 0.416203 0.044 Uiso 1 1 calc R U . . .
H27B H 0.160213 0.606698 0.347580 0.044 Uiso 1 1 calc R U . . .
C28 C 0.2190(6) 0.5607(2) 0.5023(4) 0.0399(15) Uani 1 1 d . . . . .
H28A H 0.146832 0.544988 0.456399 0.048 Uiso 1 1 calc R U . . .
H28B H 0.288282 0.534102 0.525083 0.048 Uiso 1 1 calc R U . . .
C4 C 0.6742(7) 0.5947(3) 1.0098(4) 0.0420(16) Uani 1 1 d . . . . .
H4 H 0.748807 0.579007 1.049230 0.050 Uiso 1 1 calc R U . . .
C24 C 0.1164(6) 0.7338(3) 0.4701(4) 0.0366(14) Uani 1 1 d . . . . .
H24A H 0.052141 0.704685 0.456708 0.044 Uiso 1 1 calc R U . . .
H24B H 0.076058 0.762904 0.432878 0.044 Uiso 1 1 calc R U . . .
C5 C 0.5613(8) 0.6093(3) 1.0345(4) 0.0424(16) Uani 1 1 d . . . . .
H5 H 0.559123 0.603843 1.091267 0.051 Uiso 1 1 calc R U . . .
C26 C 0.2126(6) 0.6818(3) 0.3780(4) 0.0393(16) Uani 1 1 d . . . . .
H26A H 0.136520 0.695931 0.332877 0.047 Uiso 1 1 calc R U . . .
H26B H 0.292294 0.679764 0.355319 0.047 Uiso 1 1 calc R U . . .
C11 C 0.8052(6) 0.6946(3) 0.2737(4) 0.0329(13) Uani 1 1 d . . . . .
H11 H 0.801518 0.727461 0.247964 0.039 Uiso 1 1 calc R U . . .
C33 C 0.4220(8) 0.5073(3) 0.7853(5) 0.0503(19) Uani 1 1 d . . . . .
H33A H 0.398097 0.472797 0.802031 0.060 Uiso 1 1 calc R U . . .
H33B H 0.484581 0.523772 0.835177 0.060 Uiso 1 1 calc R U . . .
C32 C 0.4859(9) 0.5032(3) 0.7161(6) 0.064(2) Uani 1 1 d . . . . .
H32A H 0.428556 0.482535 0.670311 0.096 Uiso 1 1 calc R U . . .
H32B H 0.574516 0.486662 0.736887 0.096 Uiso 1 1 calc R U . . .
H32C H 0.497490 0.537574 0.694860 0.096 Uiso 1 1 calc R U . . .
C34 C 1.1558(13) 0.5379(5) 0.9405(8) 0.107(4) Uani 1 1 d . . . . .
H34A H 1.124558 0.513637 0.977593 0.129 Uiso 1 1 calc R U . . .
H34B H 1.251177 0.546312 0.969419 0.129 Uiso 1 1 calc R U . . .
C35 C 1.0836(19) 0.5814(9) 0.9369(10) 0.213(12) Uani 1 1 d . . . . .
H35A H 1.098105 0.603601 0.891966 0.319 Uiso 1 1 calc R U . . .
H35B H 1.112768 0.599402 0.991256 0.319 Uiso 1 1 calc R U . . .
H35C H 0.987235 0.572945 0.924788 0.319 Uiso 1 1 calc R U . . .

loop_
_atom_site_aniso_label
_atom_site_aniso_U_11
_atom_site_aniso_U_22
_atom_site_aniso_U_33
_atom_site_aniso_U_23
_atom_site_aniso_U_13
_atom_site_aniso_U_12
Dy2 0.01390(14) 0.01359(13) 0.01305(13) -0.00086(10) 0.00509(10) -0.00107(10)
Dy1 0.01404(14) 0.01965(15) 0.01199(13) -0.00073(10) 0.00446(10) 0.00136(10)
O1 0.0163(16) 0.0132(15) 0.0171(16) -0.0037(12) 0.0045(13) -0.0004(12)
O2 0.0192(17) 0.0134(15) 0.0140(16) -0.0009(12) 0.0061(13) 0.0011(13)
O8 0.0189(17) 0.0202(17) 0.0163(17) 0.0038(13) 0.0084(14) 0.0047(13)
O5 0.0207(18) 0.0311(19) 0.0131(16) 0.0014(14) 0.0071(14) -0.0012(15)
O9 0.0217(17) 0.0200(17) 0.0170(17) 0.0013(13) 0.0094(14) 0.0024(14)
O4 0.0230(18) 0.0265(18) 0.0193(18) 0.0017(14) 0.0117(15) -0.0017(15)
O10 0.0255(18) 0.0205(17) 0.0183(17) 0.0010(14) 0.0073(15) 0.0050(14)
O16 0.0233(18) 0.0263(19) 0.0186(18) -0.0044(14) 0.0059(15) -0.0058(15)
O3 0.0221(18) 0.0193(17) 0.0194(17) -0.0012(13) 0.0080(14) 0.0014(14)
O7 0.0237(18) 0.0226(18) 0.0211(18) 0.0061(14) 0.0110(15) 0.0040(15)
O13 0.027(2) 0.0179(18) 0.034(2) -0.0024(15) 0.0004(17) -0.0009(15)
O14 0.0199(18) 0.0266(19) 0.0212(18) -0.0059(14) 0.0065(14) -0.0045(14)
O11 0.027(2) 0.0188(18) 0.033(2) 0.0012(15) 0.0021(17) -0.0031(15)
O6 0.0249(19) 0.0252(19) 0.031(2) 0.0065(16) -0.0036(17) -0.0075(16)
N4 0.014(2) 0.022(2) 0.022(2) -0.0042(17) 0.0075(17) -0.0013(16)
O15 0.0194(19) 0.048(2) 0.031(2) -0.0098(19) 0.0023(17) -0.0080(18)
N1 0.019(2) 0.043(3) 0.025(2) -0.013(2) 0.0025(19) 0.001(2)
N3 0.032(3) 0.021(2) 0.027(2) 0.0042(18) 0.006(2) 0.0019(19)
O12 0.052(3) 0.021(2) 0.064(3) 0.018(2) -0.004(2) 0.006(2)
C15 0.022(2) 0.018(2) 0.011(2) -0.0001(17) 0.0079(19) -0.0002(19)
N2 0.024(2) 0.048(3) 0.024(2) 0.013(2) 0.010(2) 0.011(2)
C8 0.011(2) 0.027(3) 0.018(2) 0.0003(19) 0.0070(19) -0.0010(19)
O17 0.079(4) 0.047(3) 0.049(3) 0.013(2) 0.020(3) 0.012(3)
C16 0.027(3) 0.016(2) 0.012(2) -0.0012(17) 0.0076(19) -0.0030(19)
C9 0.012(2) 0.034(3) 0.015(2) 0.000(2) 0.0063(19) 0.000(2)
C1 0.021(3) 0.022(2) 0.014(2) 0.0002(19) 0.0052(19) -0.009(2)
C2 0.029(3) 0.024(3) 0.013(2) 0.0006(19) 0.008(2) -0.006(2)
C22 0.028(3) 0.021(3) 0.026(3) 0.009(2) 0.007(2) 0.004(2)
C10 0.020(3) 0.034(3) 0.025(3) 0.005(2) 0.006(2) 0.001(2)
C30 0.026(3) 0.022(3) 0.020(3) -0.009(2) 0.002(2) -0.003(2)
C14 0.021(3) 0.039(3) 0.021(3) -0.005(2) 0.007(2) 0.000(2)
C7 0.032(3) 0.026(3) 0.020(3) 0.001(2) 0.008(2) -0.006(2)
C17 0.029(3) 0.022(3) 0.026(3) 0.000(2) 0.007(2) -0.004(2)
C21 0.040(3) 0.018(3) 0.047(4) 0.000(2) 0.029(3) 0.002(2)
C25 0.043(3) 0.031(3) 0.030(3) 0.005(2) 0.013(3) 0.019(3)
C13 0.024(3) 0.061(4) 0.021(3) -0.012(3) 0.008(2) 0.003(3)
C31 0.026(3) 0.016(2) 0.029(3) -0.005(2) -0.001(2) -0.003(2)
C23 0.037(3) 0.031(3) 0.019(3) 0.008(2) 0.007(2) 0.015(2)
O18 0.053(3) 0.111(5) 0.046(3) 0.004(3) 0.004(3) 0.016(3)
C18 0.033(3) 0.038(3) 0.037(3) -0.006(3) 0.014(3) -0.015(3)
C3 0.034(3) 0.038(3) 0.023(3) 0.001(2) 0.008(2) 0.007(3)
C20 0.071(5) 0.019(3) 0.062(5) -0.011(3) 0.044(4) -0.010(3)
C19 0.056(4) 0.031(3) 0.049(4) -0.018(3) 0.035(3) -0.024(3)
C6 0.042(3) 0.045(4) 0.025(3) -0.003(3) 0.023(3) -0.004(3)
C12 0.022(3) 0.072(5) 0.015(3) 0.004(3) 0.005(2) 0.002(3)
C29 0.033(3) 0.035(3) 0.041(4) 0.006(3) -0.002(3) -0.015(3)
C27 0.032(3) 0.044(4) 0.031(3) -0.009(3) 0.004(3) 0.001(3)
C28 0.031(3) 0.035(3) 0.050(4) -0.005(3) 0.006(3) -0.013(3)
C4 0.054(4) 0.054(4) 0.016(3) 0.010(3) 0.007(3) 0.016(3)
C24 0.031(3) 0.045(4) 0.033(3) 0.006(3) 0.008(3) 0.009(3)
C5 0.066(5) 0.049(4) 0.014(3) 0.008(3) 0.016(3) 0.003(3)
C26 0.033(3) 0.064(4) 0.015(3) 0.009(3) -0.003(2) -0.019(3)
C11 0.024(3) 0.053(4) 0.021(3) 0.012(3) 0.006(2) 0.004(3)
C33 0.053(4) 0.028(3) 0.060(5) 0.008(3) -0.002(4) 0.003(3)
C32 0.055(5) 0.046(4) 0.096(7) 0.014(4) 0.031(5) 0.000(4)
C34 0.095(9) 0.122(11) 0.101(10) -0.049(8) 0.020(7) -0.002(8)
C35 0.173(17) 0.30(3) 0.117(13) -0.090(15) -0.044(12) 0.145(18)

loop_
_atom_type_symbol
_atom_type_description
_atom_type_scat_dispersion_real
_atom_type_scat_dispersion_imag
_atom_type_scat_source
C C 0.0181 0.0091 'International Tables Vol C Tables 4.2.6.8 and 6.1.1.4'
H H 0.0000 0.0000 'International Tables Vol C Tables 4.2.6.8 and 6.1.1.4'
Dy Dy -9.8046 9.8477 'International Tables Vol C Tables 4.2.6.8 and 6.1.1.4'
N N 0.0311 0.0180 'International Tables Vol C Tables 4.2.6.8 and 6.1.1.4'
O O 0.0492 0.0322 'International Tables Vol C Tables 4.2.6.8 and 6.1.1.4'

loop_
_geom_angle_atom_site_label_1
_geom_angle_atom_site_label_2
_geom_angle_atom_site_label_3
_geom_angle
_geom_angle_site_symmetry_1
_geom_angle_site_symmetry_3
_geom_angle_publ_flag
O1 Dy2 O2 75.21(11) . . ?
O1 Dy2 O9 79.97(12) . . ?
O1 Dy2 O4 82.81(12) . . ?
O1 Dy2 O10 83.71(12) . . ?
O1 Dy2 O16 152.69(12) . . ?
O1 Dy2 O13 127.03(12) . . ?
O1 Dy2 O14 148.28(11) . . ?
O1 Dy2 O11 75.65(12) . . ?
O1 Dy2 N4 165.90(11) . . ?
O1 Dy2 N3 101.27(12) . . ?
O1 Dy2 C8 79.47(13) . . ?
O2 Dy2 O9 71.38(11) . . ?
O2 Dy2 O10 123.73(11) . . ?
O2 Dy2 O16 97.51(11) . . ?
O2 Dy2 O13 149.80(12) . . ?
O2 Dy2 O14 81.13(11) . . ?
O2 Dy2 O11 143.08(12) . . ?
O2 Dy2 N4 90.82(11) . . ?
O2 Dy2 N3 156.16(12) . . ?
O2 Dy2 C8 97.57(13) . . ?
O9 Dy2 O16 72.80(12) . . ?
O9 Dy2 O13 127.43(12) . . ?
O9 Dy2 O14 112.18(12) . . ?
O9 Dy2 O11 124.48(12) . . ?
O9 Dy2 N4 93.95(12) . . ?
O9 Dy2 N3 131.88(12) . . ?
O9 Dy2 C8 27.15(13) . . ?
O4 Dy2 O2 76.97(12) . . ?
O4 Dy2 O9 146.87(12) . . ?
O4 Dy2 O10 151.01(12) . . ?
O4 Dy2 O16 121.77(12) . . ?
O4 Dy2 O13 85.38(13) . . ?
O4 Dy2 O14 71.38(12) . . ?
O4 Dy2 O11 77.35(13) . . ?
O4 Dy2 N4 96.06(12) . . ?
O4 Dy2 N3 79.20(13) . . ?
O4 Dy2 C8 162.26(13) . . ?
O10 Dy2 O9 53.67(11) . . ?
O10 Dy2 O16 78.67(12) . . ?
O10 Dy2 O13 82.47(12) . . ?
O10 Dy2 O14 127.48(12) . . ?
O10 Dy2 O11 74.49(12) . . ?
O10 Dy2 N4 103.03(12) . . ?
O10 Dy2 N3 78.44(12) . . ?
O10 Dy2 C8 26.59(13) . . ?
O16 Dy2 N4 25.75(11) . . ?
O16 Dy2 N3 95.48(13) . . ?
O16 Dy2 C8 75.42(12) . . ?
O13 Dy2 O16 71.20(12) . . ?
O13 Dy2 O14 70.00(12) . . ?
O13 Dy2 O11 51.38(12) . . ?
O13 Dy2 N4 66.66(12) . . ?
O13 Dy2 N3 25.78(13) . . ?
O13 Dy2 C8 106.00(14) . . ?
O14 Dy2 O16 50.71(11) . . ?
O14 Dy2 N4 25.08(11) . . ?
O14 Dy2 N3 91.88(13) . . ?
O14 Dy2 C8 124.96(13) . . ?
O11 Dy2 O16 118.55(12) . . ?
O11 Dy2 O14 114.71(12) . . ?
O11 Dy2 N4 117.92(12) . . ?
O11 Dy2 N3 25.65(12) . . ?
O11 Dy2 C8 98.88(14) . . ?
N3 Dy2 N4 92.28(13) . . ?
C8 Dy2 N4 100.93(13) . . ?
C8 Dy2 N3 105.02(14) . . ?
O1 Dy1 Dy2 33.90(8) . . ?
O1 Dy1 O2 70.43(11) . . ?
O1 Dy1 O8 73.89(11) . . ?
O1 Dy1 O5 89.24(12) . . ?
O1 Dy1 O3 120.85(12) . . ?
O1 Dy1 O7 160.75(12) . . ?
O1 Dy1 O6 91.34(13) . . ?
O1 Dy1 N1 70.50(13) . . ?
O1 Dy1 C15 95.67(13) . . ?
O1 Dy1 N2 121.13(14) . . ?
O2 Dy1 Dy2 37.85(7) . . ?
O2 Dy1 N1 136.56(12) . . ?
O2 Dy1 C15 26.53(12) . . ?
O2 Dy1 N2 118.77(13) . . ?
O8 Dy1 Dy2 73.96(8) . . ?
O8 Dy1 O2 67.95(11) . . ?
O8 Dy1 N1 83.60(14) . . ?
O8 Dy1 C15 66.50(12) . . ?
O8 Dy1 N2 61.27(13) . . ?
O5 Dy1 Dy2 70.98(9) . . ?
O5 Dy1 O2 69.88(11) . . ?
O5 Dy1 O8 137.71(12) . . ?
O5 Dy1 O3 83.07(12) . . ?
O5 Dy1 O7 83.97(12) . . ?
O5 Dy1 O6 67.86(13) . . ?
O5 Dy1 N1 127.42(15) . . ?
O5 Dy1 C15 77.31(13) . . ?
O5 Dy1 N2 149.60(14) . . ?
O3 Dy1 Dy2 89.70(8) . . ?
O3 Dy1 O2 51.86(11) . . ?
O3 Dy1 O8 73.76(11) . . ?
O3 Dy1 O6 136.55(13) . . ?
O3 Dy1 N1 149.07(14) . . ?
O3 Dy1 C15 25.50(12) . . ?
O3 Dy1 N2 81.99(14) . . ?
O7 Dy1 Dy2 152.68(9) . . ?
O7 Dy1 O2 123.17(11) . . ?
O7 Dy1 O8 122.46(11) . . ?
O7 Dy1 O3 76.25(12) . . ?
O7 Dy1 O6 69.42(13) . . ?
O7 Dy1 N1 99.57(13) . . ?
O7 Dy1 C15 100.35(13) . . ?
O7 Dy1 N2 66.81(13) . . ?
O6 Dy1 Dy2 109.07(9) . . ?
O6 Dy1 O2 133.90(11) . . ?
O6 Dy1 O8 148.25(13) . . ?
O6 Dy1 N1 64.85(15) . . ?
O6 Dy1 C15 144.35(13) . . ?
O6 Dy1 N2 107.00(14) . . ?
N1 Dy1 Dy2 104.22(10) . . ?
N1 Dy1 C15 149.74(14) . . ?
N1 Dy1 N2 68.57(16) . . ?
C15 Dy1 Dy2 64.27(10) . . ?
N2 Dy1 Dy2 135.06(10) . . ?
N2 Dy1 C15 99.05(15) . . ?
Dy1 O1 Dy2 112.61(13) . . ?
C31 O1 Dy2 125.9(3) . . ?
C31 O1 Dy1 121.4(3) . . ?
Dy2 O2 Dy1 99.01(11) . . ?
C15 O2 Dy2 169.7(3) . . ?
C15 O2 Dy1 88.9(3) . . ?
Dy1 O8 H8 121.8(15) . . ?
C22 O8 Dy1 126.8(3) . . ?
C22 O8 H8 107.5(15) . . ?
C1 O5 Dy1 133.5(3) . . ?
C8 O9 Dy2 92.5(3) . . ?
C1 O4 Dy2 135.9(3) . . ?
C8 O10 Dy2 93.7(3) . . ?
N4 O16 Dy2 95.8(3) . . ?
C15 O3 Dy1 97.9(3) . . ?
Dy1 O7 H7 127.1(17) . . ?
C25 O7 Dy1 119.7(3) . . ?
C25 O7 H7 107.1(16) . . ?
N3 O13 Dy2 96.4(3) . . ?
N4 O14 Dy2 97.4(3) . . ?
N3 O11 Dy2 95.1(3) . . ?
Dy1 O6 H6 126.8(17) . . ?
C29 O6 Dy1 121.7(3) . . ?
C29 O6 H6 108.1(16) . . ?
O16 N4 Dy2 58.4(2) . . ?
O14 N4 Dy2 57.5(2) . . ?
O14 N4 O16 115.5(4) . . ?
O15 N4 Dy2 174.5(4) . . ?
O15 N4 O16 121.1(4) . . ?
O15 N4 O14 123.4(4) . . ?
C30 N1 Dy1 102.9(3) . . ?
C30 N1 C28 108.2(5) . . ?
C27 N1 Dy1 114.1(4) . . ?
C27 N1 C30 112.9(5) . . ?
C27 N1 C28 106.6(5) . . ?
C28 N1 Dy1 112.0(3) . . ?
O13 N3 Dy2 57.8(2) . . ?
O11 N3 Dy2 59.2(2) . . ?
O11 N3 O13 116.9(4) . . ?
O12 N3 Dy2 174.5(4) . . ?
O12 N3 O13 121.1(5) . . ?
O12 N3 O11 122.0(5) . . ?
O2 C15 Dy1 64.6(2) . . ?
O2 C15 C16 118.4(4) . . ?
O3 C15 Dy1 56.6(2) . . ?
O3 C15 O2 120.6(4) . . ?
O3 C15 C16 121.0(4) . . ?
C16 C15 Dy1 170.6(3) . . ?
C23 N2 Dy1 107.1(3) . . ?
C23 N2 C26 109.7(4) . . ?
C24 N2 Dy1 110.5(3) . . ?
C24 N2 C23 112.7(5) . . ?
C24 N2 C26 108.6(5) . . ?
C26 N2 Dy1 108.2(4) . . ?
O9 C8 Dy2 60.3(2) . . ?
O9 C8 C9 118.8(4) . . ?
O10 C8 Dy2 59.7(2) . . ?
O10 C8 O9 119.8(4) . . ?
O10 C8 C9 121.4(4) . . ?
C9 C8 Dy2 175.1(3) . . ?
C33 O17 H17A 109.5 . . ?
C17 C16 C15 120.7(4) . . ?
C17 C16 C21 119.2(5) . . ?
C21 C16 C15 120.1(5) . . ?
C10 C9 C8 119.8(5) . . ?
C10 C9 C14 120.2(5) . . ?
C14 C9 C8 120.0(5) . . ?
O5 C1 C2 116.7(4) . . ?
O4 C1 O5 126.0(4) . . ?
O4 C1 C2 117.3(4) . . ?
C7 C2 C1 120.5(5) . . ?
C7 C2 C3 120.1(5) . . ?
C3 C2 C1 119.4(5) . . ?
O8 C22 H22A 110.2 . . ?
O8 C22 H22B 110.2 . . ?
O8 C22 C23 107.4(4) . . ?
H22A C22 H22B 108.5 . . ?
C23 C22 H22A 110.2 . . ?
C23 C22 H22B 110.2 . . ?
C9 C10 H10 120.0 . . ?
C11 C10 C9 120.0(5) . . ?
C11 C10 H10 120.0 . . ?
N1 C30 H30A 109.5 . . ?
N1 C30 H30B 109.5 . . ?
N1 C30 C31 110.8(4) . . ?
H30A C30 H30B 108.1 . . ?
C31 C30 H30A 109.5 . . ?
C31 C30 H30B 109.5 . . ?
C9 C14 H14 120.4 . . ?
C13 C14 C9 119.1(6) . . ?
C13 C14 H14 120.4 . . ?
C2 C7 H7A 120.4 . . ?
C2 C7 C6 119.2(5) . . ?
C6 C7 H7A 120.4 . . ?
C16 C17 H17 119.7 . . ?
C18 C17 C16 120.6(5) . . ?
C18 C17 H17 119.7 . . ?
C16 C21 H21 120.0 . . ?
C16 C21 C20 119.9(6) . . ?
C20 C21 H21 120.0 . . ?
O7 C25 H25A 109.9 . . ?
O7 C25 H25B 109.9 . . ?
O7 C25 C24 109.1(5) . . ?
H25A C25 H25B 108.3 . . ?
C24 C25 H25A 109.9 . . ?
C24 C25 H25B 109.9 . . ?
C14 C13 H13 119.8 . . ?
C14 C13 C12 120.5(6) . . ?
C12 C13 H13 119.8 . . ?
O1 C31 C30 111.3(4) . . ?
O1 C31 H31A 109.4 . . ?
O1 C31 H31B 109.4 . . ?
C30 C31 H31A 109.4 . . ?
C30 C31 H31B 109.4 . . ?
H31A C31 H31B 108.0 . . ?
N2 C23 C22 111.6(4) . . ?
N2 C23 H23A 109.3 . . ?
N2 C23 H23B 109.3 . . ?
C22 C23 H23A 109.3 . . ?
C22 C23 H23B 109.3 . . ?
H23A C23 H23B 108.0 . . ?
C34 O18 H18A 109.5 . . ?
C17 C18 H18 120.0 . . ?
C19 C18 C17 120.1(6) . . ?
C19 C18 H18 119.9 . . ?
C2 C3 H3 120.0 . . ?
C4 C3 C2 120.1(6) . . ?
C4 C3 H3 120.0 . . ?
C21 C20 H20 120.0 . . ?
C19 C20 C21 120.0(6) . . ?
C19 C20 H20 120.0 . . ?
C18 C19 C20 120.2(6) . . ?
C18 C19 H19 119.9 . . ?
C20 C19 H19 119.9 . . ?
C7 C6 H6A 119.9 . . ?
C5 C6 C7 120.2(6) . . ?
C5 C6 H6A 119.9 . . ?
C13 C12 H12 119.7 . . ?
C11 C12 C13 120.7(5) . . ?
C11 C12 H12 119.7 . . ?
O6 C29 H29A 110.2 . . ?
O6 C29 H29B 110.2 . . ?
O6 C29 C28 107.4(5) . . ?
H29A C29 H29B 108.5 . . ?
C28 C29 H29A 110.2 . . ?
C28 C29 H29B 110.2 . . ?
N1 C27 H27A 109.3 . . ?
N1 C27 H27B 109.3 . . ?
N1 C27 C26 111.5(5) . . ?
H27A C27 H27B 108.0 . . ?
C26 C27 H27A 109.3 . . ?
C26 C27 H27B 109.3 . . ?
N1 C28 H28A 109.6 . . ?
N1 C28 H28B 109.6 . . ?
C29 C28 N1 110.3(5) . . ?
C29 C28 H28A 109.6 . . ?
C29 C28 H28B 109.6 . . ?
H28A C28 H28B 108.1 . . ?
C3 C4 H4 120.3 . . ?
C5 C4 C3 119.4(6) . . ?
C5 C4 H4 120.3 . . ?
N2 C24 C25 111.9(5) . . ?
N2 C24 H24A 109.2 . . ?
N2 C24 H24B 109.2 . . ?
C25 C24 H24A 109.2 . . ?
C25 C24 H24B 109.2 . . ?
H24A C24 H24B 107.9 . . ?
C6 C5 C4 120.9(5) . . ?
C6 C5 H5 119.5 . . ?
C4 C5 H5 119.5 . . ?
N2 C26 H26A 108.7 . . ?
N2 C26 H26B 108.7 . . ?
C27 C26 N2 114.4(5) . . ?
C27 C26 H26A 108.7 . . ?
C27 C26 H26B 108.7 . . ?
H26A C26 H26B 107.6 . . ?
C10 C11 H11 120.3 . . ?
C12 C11 C10 119.5(6) . . ?
C12 C11 H11 120.3 . . ?
O17 C33 H33A 110.2 . . ?
O17 C33 H33B 110.2 . . ?
O17 C33 C32 107.3(6) . . ?
H33A C33 H33B 108.5 . . ?
C32 C33 H33A 110.2 . . ?
C32 C33 H33B 110.2 . . ?
C33 C32 H32A 109.5 . . ?
C33 C32 H32B 109.5 . . ?
C33 C32 H32C 109.5 . . ?
H32A C32 H32B 109.5 . . ?
H32A C32 H32C 109.5 . . ?
H32B C32 H32C 109.5 . . ?
O18 C34 H34A 107.3 . . ?
O18 C34 H34B 107.3 . . ?
H34A C34 H34B 106.9 . . ?
C35 C34 O18 120.1(13) . . ?
C35 C34 H34A 107.3 . . ?
C35 C34 H34B 107.3 . . ?
C34 C35 H35A 109.5 . . ?
C34 C35 H35B 109.5 . . ?
C34 C35 H35C 109.5 . . ?
H35A C35 H35B 109.5 . . ?
H35A C35 H35C 109.5 . . ?
H35B C35 H35C 109.5 . . ?

loop_
_geom_bond_atom_site_label_1
_geom_bond_atom_site_label_2
_geom_bond_distance
_geom_bond_site_symmetry_2
_geom_bond_publ_flag
Dy2 O1 2.267(3) . ?
Dy2 O2 2.331(3) . ?
Dy2 O9 2.446(3) . ?
Dy2 O4 2.304(3) . ?
Dy2 O10 2.434(3) . ?
Dy2 O16 2.525(4) . ?
Dy2 O13 2.462(4) . ?
Dy2 O14 2.507(3) . ?
Dy2 O11 2.494(4) . ?
Dy2 N4 2.948(4) . ?
Dy2 N3 2.890(4) . ?
Dy2 C8 2.812(5) . ?
Dy1 O1 2.243(3) . ?
Dy1 O2 2.598(3) . ?
Dy1 O8 2.440(3) . ?
Dy1 O5 2.322(3) . ?
Dy1 O3 2.424(3) . ?
Dy1 O7 2.400(3) . ?
Dy1 O6 2.435(4) . ?
Dy1 N1 2.624(5) . ?
Dy1 C15 2.875(5) . ?
Dy1 N2 2.652(5) . ?
O1 C31 1.418(6) . ?
O2 C15 1.285(6) . ?
O8 H8 0.875(9) . ?
O8 C22 1.431(6) . ?
O5 C1 1.262(6) . ?
O9 C8 1.285(6) . ?
O4 C1 1.252(6) . ?
O10 C8 1.261(6) . ?
O16 N4 1.287(5) . ?
O3 C15 1.250(6) . ?
O7 H7 0.877(10) . ?
O7 C25 1.439(6) . ?
O13 N3 1.265(6) . ?
O14 N4 1.260(5) . ?
O11 N3 1.256(6) . ?
O6 H6 0.873(9) . ?
O6 C29 1.432(7) . ?
N4 O15 1.217(5) . ?
N1 C30 1.470(7) . ?
N1 C27 1.464(8) . ?
N1 C28 1.537(8) . ?
N3 O12 1.233(6) . ?
C15 C16 1.493(7) . ?
N2 C23 1.485(8) . ?
N2 C24 1.472(7) . ?
N2 C26 1.523(8) . ?
C8 C9 1.491(7) . ?
O17 H17A 0.8400 . ?
O17 C33 1.437(9) . ?
C16 C17 1.385(8) . ?
C16 C21 1.386(7) . ?
C9 C10 1.397(8) . ?
C9 C14 1.399(8) . ?
C1 C2 1.509(7) . ?
C2 C7 1.390(8) . ?
C2 C3 1.393(8) . ?
C22 H22A 0.9900 . ?
C22 H22B 0.9900 . ?
C22 C23 1.519(8) . ?
C10 H10 0.9500 . ?
C10 C11 1.388(8) . ?
C30 H30A 0.9900 . ?
C30 H30B 0.9900 . ?
C30 C31 1.514(7) . ?
C14 H14 0.9500 . ?
C14 C13 1.383(8) . ?
C7 H7A 0.9500 . ?
C7 C6 1.399(7) . ?
C17 H17 0.9500 . ?
C17 C18 1.385(8) . ?
C21 H21 0.9500 . ?
C21 C20 1.391(9) . ?
C25 H25A 0.9900 . ?
C25 H25B 0.9900 . ?
C25 C24 1.494(8) . ?
C13 H13 0.9500 . ?
C13 C12 1.388(10) . ?
C31 H31A 0.9900 . ?
C31 H31B 0.9900 . ?
C23 H23A 0.9900 . ?
C23 H23B 0.9900 . ?
O18 H18A 0.8400 . ?
O18 C34 1.433(12) . ?
C18 H18 0.9500 . ?
C18 C19 1.364(9) . ?
C3 H3 0.9500 . ?
C3 C4 1.392(8) . ?
C20 H20 0.9500 . ?
C20 C19 1.385(10) . ?
C19 H19 0.9500 . ?
C6 H6A 0.9500 . ?
C6 C5 1.373(9) . ?
C12 H12 0.9500 . ?
C12 C11 1.383(9) . ?
C29 H29A 0.9900 . ?
C29 H29B 0.9900 . ?
C29 C28 1.448(10) . ?
C27 H27A 0.9900 . ?
C27 H27B 0.9900 . ?
C27 C26 1.500(9) . ?
C28 H28A 0.9900 . ?
C28 H28B 0.9900 . ?
C4 H4 0.9500 . ?
C4 C5 1.383(10) . ?
C24 H24A 0.9900 . ?
C24 H24B 0.9900 . ?
C5 H5 0.9500 . ?
C26 H26A 0.9900 . ?
C26 H26B 0.9900 . ?
C11 H11 0.9500 . ?
C33 H33A 0.9900 . ?
C33 H33B 0.9900 . ?
C33 C32 1.464(12) . ?
C32 H32A 0.9800 . ?
C32 H32B 0.9800 . ?
C32 H32C 0.9800 . ?
C34 H34A 0.9900 . ?
C34 H34B 0.9900 . ?
C34 C35 1.346(19) . ?
C35 H35A 0.9800 . ?
C35 H35B 0.9800 . ?
C35 H35C 0.9800 . ?

loop_
_geom_torsion_atom_site_label_1
_geom_torsion_atom_site_label_2
_geom_torsion_atom_site_label_3
_geom_torsion_atom_site_label_4
_geom_torsion
_geom_torsion_site_symmetry_1
_geom_torsion_site_symmetry_2
_geom_torsion_site_symmetry_3
_geom_torsion_site_symmetry_4
_geom_torsion_publ_flag
Dy2 O1 C31 C30 -146.6(3) . . . . ?
Dy2 O2 C15 Dy1 139.9(17) . . . . ?
Dy2 O2 C15 O3 148.7(15) . . . . ?
Dy2 O2 C15 C16 -30.2(19) . . . . ?
Dy2 O9 C8 O10 -5.5(5) . . . . ?
Dy2 O9 C8 C9 174.5(4) . . . . ?
Dy2 O4 C1 O5 16.5(8) . . . . ?
Dy2 O4 C1 C2 -165.2(3) . . . . ?
Dy2 O10 C8 O9 5.6(5) . . . . ?
Dy2 O10 C8 C9 -174.5(4) . . . . ?
Dy2 O16 N4 O14 -7.0(4) . . . . ?
Dy2 O16 N4 O15 173.6(4) . . . . ?
Dy2 O13 N3 O11 5.0(5) . . . . ?
Dy2 O13 N3 O12 -173.7(5) . . . . ?
Dy2 O14 N4 O16 7.1(4) . . . . ?
Dy2 O14 N4 O15 -173.5(4) . . . . ?
Dy2 O11 N3 O13 -4.9(5) . . . . ?
Dy2 O11 N3 O12 173.8(5) . . . . ?
Dy1 O1 C31 C30 29.0(6) . . . . ?
Dy1 O2 C15 O3 8.9(4) . . . . ?
Dy1 O2 C15 C16 -170.0(4) . . . . ?
Dy1 O8 C22 C23 -10.8(6) . . . . ?
Dy1 O5 C1 O4 8.1(8) . . . . ?
Dy1 O5 C1 C2 -170.3(3) . . . . ?
Dy1 O3 C15 O2 -9.6(5) . . . . ?
Dy1 O3 C15 C16 169.3(4) . . . . ?
Dy1 O7 C25 C24 45.7(6) . . . . ?
Dy1 O6 C29 C28 48.3(6) . . . . ?
Dy1 N1 C30 C31 47.2(5) . . . . ?
Dy1 N1 C27 C26 37.4(6) . . . . ?
Dy1 N1 C28 C29 37.2(6) . . . . ?
Dy1 N2 C23 C22 53.9(5) . . . . ?
Dy1 N2 C24 C25 35.5(6) . . . . ?
Dy1 N2 C26 C27 44.8(6) . . . . ?
O2 C15 C16 C17 2.3(7) . . . . ?
O2 C15 C16 C21 -175.8(5) . . . . ?
O8 C22 C23 N2 -31.4(6) . . . . ?
O5 C1 C2 C7 3.7(7) . . . . ?
O5 C1 C2 C3 -177.2(5) . . . . ?
O9 C8 C9 C10 11.9(7) . . . . ?
O9 C8 C9 C14 -170.5(5) . . . . ?
O4 C1 C2 C7 -174.8(5) . . . . ?
O4 C1 C2 C3 4.3(7) . . . . ?
O10 C8 C9 C10 -168.1(5) . . . . ?
O10 C8 C9 C14 9.6(7) . . . . ?
O3 C15 C16 C17 -176.6(5) . . . . ?
O3 C15 C16 C21 5.3(7) . . . . ?
O7 C25 C24 N2 -52.6(7) . . . . ?
O6 C29 C28 N1 -53.2(6) . . . . ?
N1 C30 C31 O1 -53.5(6) . . . . ?
N1 C27 C26 N2 -57.1(7) . . . . ?
C15 C16 C17 C18 -176.1(5) . . . . ?
C15 C16 C21 C20 175.9(5) . . . . ?
C8 C9 C10 C11 175.7(5) . . . . ?
C8 C9 C14 C13 -177.7(5) . . . . ?
C16 C17 C18 C19 -0.2(9) . . . . ?
C16 C21 C20 C19 0.7(10) . . . . ?
C9 C10 C11 C12 1.9(8) . . . . ?
C9 C14 C13 C12 2.0(8) . . . . ?
C1 C2 C7 C6 179.7(5) . . . . ?
C1 C2 C3 C4 -179.1(6) . . . . ?
C2 C7 C6 C5 -0.5(9) . . . . ?
C2 C3 C4 C5 -0.6(10) . . . . ?
C10 C9 C14 C13 -0.1(8) . . . . ?
C30 N1 C27 C26 -79.7(6) . . . . ?
C30 N1 C28 C29 150.0(5) . . . . ?
C14 C9 C10 C11 -1.9(8) . . . . ?
C14 C13 C12 C11 -2.1(9) . . . . ?
C7 C2 C3 C4 0.0(9) . . . . ?
C7 C6 C5 C4 0.0(10) . . . . ?
C17 C16 C21 C20 -2.2(9) . . . . ?
C17 C18 C19 C20 -1.4(10) . . . . ?
C21 C16 C17 C18 2.0(8) . . . . ?
C21 C20 C19 C18 1.1(10) . . . . ?
C13 C12 C11 C10 0.1(9) . . . . ?
C23 N2 C24 C25 -84.2(6) . . . . ?
C23 N2 C26 C27 161.3(5) . . . . ?
C3 C2 C7 C6 0.5(8) . . . . ?
C3 C4 C5 C6 0.5(11) . . . . ?
C27 N1 C30 C31 170.6(5) . . . . ?
C27 N1 C28 C29 -88.2(6) . . . . ?
C28 N1 C30 C31 -71.5(5) . . . . ?
C28 N1 C27 C26 161.6(5) . . . . ?
C24 N2 C23 C22 175.7(5) . . . . ?
C24 N2 C26 C27 -75.2(6) . . . . ?
C26 N2 C23 C22 -63.3(6) . . . . ?
C26 N2 C24 C25 154.1(5) . . . . ?
